data_4109235
loop_
_publ_author_name
'Mingji Dai'
'Samuel J. Danishefsky'

_publ_section_title
;
 The Total Synthesis of Spirotenuipesines A and B
;
_journal_name_full 'Journal of the American Chemical Society'
_journal_page_first 3498
_journal_page_last 3499
_journal_paper_doi 10.1021/ja069164r
_journal_volume 129
_journal_year 2007
_chemical_formula_sum 'C15 H22 O4'
_chemical_formula_weight 266.33
_chemical_name_systematic
; 
 ? 
;
_space_group_IT_number 2
_symmetry_cell_setting triclinic
_symmetry_space_group_name_Hall '-P 1'
_symmetry_space_group_name_H-M 'P -1'
_atom_sites_solution_hydrogens geom
_atom_sites_solution_primary direct
_atom_sites_solution_secondary difmap
_audit_creation_method SHELXL-97
_cell_angle_alpha 68.292(4)
_cell_angle_beta 82.567(4)
_cell_angle_gamma 77.468(3)
_cell_formula_units_Z 4
_cell_length_a 10.500(2)
_cell_length_b 10.555(2)
_cell_length_c 13.766(3)
_cell_measurement_reflns_used 1642
_cell_measurement_temperature 243(2)
_cell_measurement_theta_max 22.59
_cell_measurement_theta_min 2.48
_cell_volume 1381.7(5)
_computing_cell_refinement 'Bruker SMART'
_computing_data_collection 'Bruker SMART'
_computing_data_reduction 'Bruker SAINT'
_computing_molecular_graphics 'Bruker SHELXTL'
_computing_publication_material 'Bruker SHELXTL'
_computing_structure_refinement 'SHELXL-97 (Sheldrick, 1997)'
_computing_structure_solution 'SHELXS-97 (Sheldrick, 1990)'
_diffrn_ambient_temperature 243(2)
_diffrn_measured_fraction_theta_full 0.991
_diffrn_measured_fraction_theta_max 0.991
_diffrn_measurement_device_type 'CCD area detector'
_diffrn_measurement_method 'phi and omega scans'
_diffrn_radiation_monochromator graphite
_diffrn_radiation_source 'fine-focus sealed tube'
_diffrn_radiation_type MoK\a
_diffrn_radiation_wavelength 0.71073
_diffrn_reflns_av_R_equivalents 0.0529
_diffrn_reflns_av_sigmaI/netI 0.1260
_diffrn_reflns_limit_h_max 12
_diffrn_reflns_limit_h_min -13
_diffrn_reflns_limit_k_max 11
_diffrn_reflns_limit_k_min -13
_diffrn_reflns_limit_l_max 17
_diffrn_reflns_limit_l_min -13
_diffrn_reflns_number 9101
_diffrn_reflns_theta_full 26.37
_diffrn_reflns_theta_max 26.37
_diffrn_reflns_theta_min 1.59
_exptl_absorpt_coefficient_mu 0.092
_exptl_absorpt_correction_T_max 0.9982
_exptl_absorpt_correction_T_min 0.9864
_exptl_absorpt_correction_type empirical
_exptl_absorpt_process_details sadabs
_exptl_crystal_colour colorless
_exptl_crystal_density_diffrn 1.280
_exptl_crystal_description plate
_exptl_crystal_F_000 576
_exptl_crystal_size_max 0.15
_exptl_crystal_size_mid 0.15
_exptl_crystal_size_min 0.02
_refine_diff_density_max 0.526
_refine_diff_density_min -0.330
_refine_diff_density_rms 0.070
_refine_ls_extinction_coef 0.010(2)
_refine_ls_extinction_expression Fc^*^=kFc[1+0.001xFc^2^\l^3^/sin(2\q)]^-1/4^
_refine_ls_extinction_method SHELXL
_refine_ls_goodness_of_fit_ref 1.020
_refine_ls_hydrogen_treatment constr
_refine_ls_matrix_type full
_refine_ls_number_parameters 364
_refine_ls_number_reflns 5592
_refine_ls_number_restraints 6
_refine_ls_restrained_S_all 1.022
_refine_ls_R_factor_all 0.1674
_refine_ls_R_factor_gt 0.0723
_refine_ls_shift/su_max 0.000
_refine_ls_shift/su_mean 0.000
_refine_ls_structure_factor_coef Fsqd
_refine_ls_weighting_details 'calc w=1/[\s^2^(Fo^2^)+(0.0901P)^2^+0.0000P] where P=(Fo^2^+2Fc^2^)/3'
_refine_ls_weighting_scheme calc
_refine_ls_wR_factor_gt 0.1622
_refine_ls_wR_factor_ref 0.2054
_reflns_number_gt 2643
_reflns_number_total 5592
_reflns_threshold_expression >2sigma(I)
_cod_data_source_file ja069164rsi20061221_054646.cif
_cod_data_source_block mdnps10
_cod_original_cell_volume 1381.6(4)
_cod_database_code 4109235

loop_
_symmetry_equiv_pos_as_xyz
'x, y, z'
'-x, -y, -z'

loop_
_atom_site_label
_atom_site_type_symbol
_atom_site_fract_x
_atom_site_fract_y
_atom_site_fract_z
_atom_site_U_iso_or_equiv
_atom_site_adp_type
_atom_site_occupancy
_atom_site_symmetry_multiplicity
_atom_site_calc_flag
_atom_site_refinement_flags
_atom_site_disorder_assembly
_atom_site_disorder_group
O1 O 0.9332(2) 0.2818(2) 0.03337(18) 0.0340(6) Uani 1 1 d . A .
O2 O 0.9644(2) 0.2218(2) 0.21137(19) 0.0415(7) Uani 1 1 d . A .
O3 O 0.8202(3) 0.8266(3) 0.0442(2) 0.0519(8) Uani 1 1 d . . .
H3A H 0.7707 0.9029 0.0327 0.078 Uiso 1 1 calc R . .
C2 C 0.8852(4) 0.0672(4) 0.1480(3) 0.0409(10) Uani 1 1 d . A .
H2A H 0.8318 -0.0042 0.1637 0.049 Uiso 1 1 calc R . .
H2B H 0.9745 0.0327 0.1263 0.049 Uiso 1 1 calc R . .
C4 C 0.7391(4) 0.1825(4) 0.2446(3) 0.0408(10) Uani 1 1 d . A .
H4B H 0.7217 0.2311 0.2947 0.049 Uiso 1 1 calc R . .
H4C H 0.6819 0.1140 0.2631 0.049 Uiso 1 1 calc R . .
C5 C 0.7236(3) 0.2848(3) 0.1306(2) 0.0274(8) Uani 1 1 d . A .
C6 C 0.7901(3) 0.4090(3) 0.1191(2) 0.0274(8) Uani 1 1 d . A .
C7 C 0.7606(4) 0.4672(4) 0.2079(3) 0.0397(10) Uani 1 1 d . . .
H7A H 0.8032 0.3996 0.2707 0.048 Uiso 1 1 calc R . .
H7B H 0.6662 0.4819 0.2245 0.048 Uiso 1 1 calc R . .
C8 C 0.8087(4) 0.6045(4) 0.1781(3) 0.0443(11) Uani 1 1 d . . .
H8A H 0.7920 0.6359 0.2380 0.053 Uiso 1 1 calc R . .
H8B H 0.9034 0.5889 0.1625 0.053 Uiso 1 1 calc R . .
C9 C 0.7441(4) 0.7166(4) 0.0851(3) 0.0401(10) Uani 1 1 d . . .
C10 C 0.7391(3) 0.6588(4) 0.0023(3) 0.0365(9) Uani 1 1 d . . .
H10A H 0.7182 0.7222 -0.0650 0.044 Uiso 1 1 calc R . .
C11 C 0.7619(3) 0.5250(3) 0.0161(3) 0.0288(8) Uani 1 1 d . . .
H11A H 0.7604 0.5007 -0.0429 0.035 Uiso 1 1 calc R . .
C12 C 0.8253(3) 0.2038(3) 0.0670(3) 0.0296(9) Uani 1 1 d . . .
C13 C 0.7823(4) 0.1923(4) -0.0293(3) 0.0418(11) Uani 0.827(6) 1 d PD A 1
H13A H 0.7438 0.2849 -0.0757 0.050 Uiso 0.827(6) 1 calc PR A 1
H13B H 0.8591 0.1571 -0.0670 0.050 Uiso 0.827(6) 1 calc PR A 1
O4 O 0.6915(3) 0.1050(3) -0.0063(3) 0.0524(12) Uani 0.827(6) 1 d PD A 1
H4A H 0.7304 0.0235 0.0083 0.079 Uiso 0.827(6) 1 calc PR A 1
C13A C 0.7823(4) 0.1923(4) -0.0293(3) 0.0418(11) Uani 0.17 1 d PD A 2
H13C H 0.8581 0.1531 -0.0655 0.050 Uiso 0.173(6) 1 calc PR A 2
H13D H 0.7197 0.1290 -0.0083 0.050 Uiso 0.173(6) 1 calc PR A 2
O4A O 0.724(2) 0.3228(16) -0.0986(15) 0.096(9) Uani 0.173(6) 1 d PD A 2
H4AA H 0.7018 0.3134 -0.1510 0.145 Uiso 0.173(6) 1 calc PR A 2
C14 C 0.5829(4) 0.3256(4) 0.0983(3) 0.0395(10) Uani 1 1 d . . .
H14A H 0.5297 0.3737 0.1417 0.059 Uiso 1 1 calc R A .
H14B H 0.5496 0.2429 0.1072 0.059 Uiso 1 1 calc R . .
H14C H 0.5796 0.3861 0.0255 0.059 Uiso 1 1 calc R . .
C15 C 0.9315(3) 0.3327(3) 0.1157(3) 0.0323(9) Uani 1 1 d . . .
H15A H 0.9925 0.3986 0.0976 0.039 Uiso 1 1 calc R A .
C3 C 0.8823(4) 0.1159(4) 0.2392(3) 0.0407(10) Uani 1 1 d . . .
H3B H 0.9079 0.0379 0.3047 0.049 Uiso 1 1 calc R A .
C16 C 0.6075(4) 0.7854(5) 0.1137(4) 0.0669(14) Uani 1 1 d . . .
H16A H 0.5693 0.8556 0.0512 0.100 Uiso 1 1 calc R . .
H16B H 0.6143 0.8282 0.1638 0.100 Uiso 1 1 calc R . .
H16C H 0.5526 0.7158 0.1444 0.100 Uiso 1 1 calc R . .
O5 O 0.4097(2) 0.2339(2) 0.48894(18) 0.0343(6) Uani 1 1 d . B .
O6 O 0.2291(3) 0.1650(3) 0.59811(19) 0.0493(8) Uani 1 1 d . B .
O7 O 0.4011(3) -0.2275(3) 0.3789(2) 0.0596(9) Uani 1 1 d . . .
H7C H 0.3767 -0.2779 0.3536 0.089 Uiso 1 1 calc R . .
C102 C 0.2508(4) 0.4079(4) 0.5224(3) 0.0440(10) Uani 1 1 d . B .
H10B H 0.3099 0.3948 0.5763 0.053 Uiso 1 1 calc R . .
H10C H 0.2054 0.5046 0.4966 0.053 Uiso 1 1 calc R . .
C103 C 0.1566(4) 0.3075(4) 0.5610(3) 0.0491(11) Uani 1 1 d . . .
H10D H 0.0916 0.3276 0.6147 0.059 Uiso 1 1 calc R . .
C104 C 0.0944(4) 0.3346(4) 0.4596(3) 0.0465(11) Uani 1 1 d . . .
H10E H 0.0440 0.4290 0.4326 0.056 Uiso 1 1 calc R . .
H10F H 0.0381 0.2678 0.4686 0.056 Uiso 1 1 calc R . .
C105 C 0.2168(3) 0.3141(3) 0.3885(3) 0.0289(8) Uani 1 1 d . B .
C106 C 0.2682(3) 0.1545(3) 0.4212(3) 0.0275(8) Uani 1 1 d . B .
C107 C 0.1651(4) 0.0643(4) 0.4358(3) 0.0377(10) Uani 1 1 d . . .
H10G H 0.1087 0.0638 0.4984 0.045 Uiso 1 1 calc R . .
H10H H 0.1103 0.1041 0.3754 0.045 Uiso 1 1 calc R . .
C108 C 0.2295(4) -0.0838(4) 0.4469(3) 0.0420(10) Uani 1 1 d . . .
H10I H 0.1614 -0.1396 0.4602 0.050 Uiso 1 1 calc R . .
H10J H 0.2836 -0.1231 0.5078 0.050 Uiso 1 1 calc R . .
C109 C 0.3145(4) -0.0948(4) 0.3506(3) 0.0394(10) Uani 1 1 d . . .
C110 C 0.3960(4) 0.0160(4) 0.3141(3) 0.0407(10) Uani 1 1 d . . .
H11B H 0.4660 0.0089 0.2652 0.049 Uiso 1 1 calc R . .
C111 C 0.3767(4) 0.1232(4) 0.3457(3) 0.0353(9) Uani 1 1 d . . .
H11C H 0.4357 0.1850 0.3188 0.042 Uiso 1 1 calc R . .
C112 C 0.3219(4) 0.3616(3) 0.4337(3) 0.0315(9) Uani 1 1 d . . .
C113 C 0.4070(4) 0.4579(4) 0.3566(3) 0.0454(13) Uani 0.711(6) 1 d PD B 1
H11M H 0.4742 0.4686 0.3948 0.054 Uiso 0.711(6) 1 calc PR B 1
H11N H 0.4514 0.4153 0.3061 0.054 Uiso 0.711(6) 1 calc PR B 1
O8 O 0.3386(5) 0.5858(4) 0.3036(3) 0.0668(17) Uani 0.711(6) 1 d PD B 1
H8C H 0.3555 0.6438 0.3251 0.100 Uiso 0.711(6) 1 calc PR B 1
C11A C 0.4070(4) 0.4579(4) 0.3566(3) 0.0454(13) Uani 0.29 1 d PD B 2
H11D H 0.4577 0.4110 0.3107 0.054 Uiso 0.289(6) 1 calc PR B 2
H11E H 0.3502 0.5407 0.3128 0.054 Uiso 0.289(6) 1 calc PR B 2
O8A O 0.4899(9) 0.4983(10) 0.4009(8) 0.055(4) Uani 0.289(6) 1 d PD B 2
H8AA H 0.4637 0.5809 0.3946 0.082 Uiso 0.289(6) 1 calc PR B 2
C114 C 0.1924(4) 0.3862(4) 0.2719(3) 0.0472(11) Uani 1 1 d . . .
H11F H 0.1629 0.4849 0.2565 0.071 Uiso 1 1 calc R B .
H11G H 0.1260 0.3483 0.2541 0.071 Uiso 1 1 calc R . .
H11H H 0.2728 0.3709 0.2309 0.071 Uiso 1 1 calc R . .
C115 C 0.3260(4) 0.1350(4) 0.5227(3) 0.0365(9) Uani 1 1 d . . .
H11I H 0.3769 0.0399 0.5526 0.044 Uiso 1 1 calc R B .
C116 C 0.2340(4) -0.0858(5) 0.2635(4) 0.0620(13) Uani 1 1 d . . .
H11J H 0.2916 -0.0919 0.2036 0.093 Uiso 1 1 calc R . .
H11K H 0.1732 0.0019 0.2431 0.093 Uiso 1 1 calc R . .
H11L H 0.1859 -0.1616 0.2880 0.093 Uiso 1 1 calc R . .

loop_
_atom_site_aniso_label
_atom_site_aniso_U_11
_atom_site_aniso_U_22
_atom_site_aniso_U_33
_atom_site_aniso_U_23
_atom_site_aniso_U_13
_atom_site_aniso_U_12
O1 0.0326(15) 0.0370(14) 0.0347(14) -0.0152(12) 0.0098(11) -0.0132(12)
O2 0.0373(16) 0.0406(15) 0.0413(16) -0.0024(12) -0.0094(13) -0.0135(13)
O3 0.0517(19) 0.0325(15) 0.076(2) -0.0249(14) 0.0148(15) -0.0171(14)
C2 0.035(2) 0.033(2) 0.051(2) -0.0097(19) -0.0012(19) -0.0089(18)
C4 0.041(2) 0.041(2) 0.031(2) 0.0009(18) 0.0051(18) -0.018(2)
C5 0.027(2) 0.0287(19) 0.0248(18) -0.0049(15) 0.0010(15) -0.0106(16)
C6 0.032(2) 0.0276(19) 0.0220(17) -0.0075(15) 0.0032(16) -0.0086(16)
C7 0.049(3) 0.045(2) 0.028(2) -0.0143(17) 0.0091(18) -0.018(2)
C8 0.054(3) 0.052(3) 0.042(2) -0.030(2) 0.008(2) -0.021(2)
C9 0.034(2) 0.033(2) 0.057(3) -0.021(2) 0.010(2) -0.0111(18)
C10 0.033(2) 0.034(2) 0.036(2) -0.0049(17) -0.0002(17) -0.0079(18)
C11 0.031(2) 0.029(2) 0.0239(18) -0.0059(15) 0.0055(16) -0.0098(16)
C12 0.024(2) 0.030(2) 0.035(2) -0.0104(16) 0.0027(16) -0.0119(16)
C13 0.048(3) 0.035(2) 0.046(2) -0.0147(19) -0.007(2) -0.010(2)
O4 0.049(2) 0.040(2) 0.076(3) -0.0255(18) -0.0114(19) -0.0115(17)
C13A 0.048(3) 0.035(2) 0.046(2) -0.0147(19) -0.007(2) -0.010(2)
O4A 0.13(2) 0.087(17) 0.087(16) -0.044(13) -0.039(15) -0.016(15)
C14 0.032(2) 0.037(2) 0.045(2) -0.0081(18) 0.0005(18) -0.0089(18)
C15 0.033(2) 0.029(2) 0.034(2) -0.0074(16) -0.0010(17) -0.0124(17)
C3 0.041(2) 0.031(2) 0.040(2) 0.0046(17) -0.0060(19) -0.0125(19)
C16 0.044(3) 0.062(3) 0.098(4) -0.040(3) 0.024(3) -0.011(2)
O5 0.0336(15) 0.0309(14) 0.0384(14) -0.0104(11) -0.0050(12) -0.0074(12)
O6 0.063(2) 0.0570(19) 0.0273(14) -0.0126(13) 0.0137(14) -0.0237(16)
O7 0.068(2) 0.0316(16) 0.090(2) -0.0342(15) -0.0290(18) 0.0057(15)
C102 0.052(3) 0.046(2) 0.038(2) -0.0220(19) 0.004(2) -0.008(2)
C103 0.051(3) 0.056(3) 0.044(2) -0.028(2) 0.022(2) -0.013(2)
C104 0.033(2) 0.043(2) 0.066(3) -0.026(2) 0.011(2) -0.0070(19)
C105 0.030(2) 0.0281(19) 0.0264(18) -0.0097(15) 0.0012(16) -0.0014(16)
C106 0.024(2) 0.0305(19) 0.0270(19) -0.0093(15) 0.0026(16) -0.0074(16)
C107 0.035(2) 0.042(2) 0.037(2) -0.0134(18) 0.0089(18) -0.0163(19)
C108 0.047(3) 0.036(2) 0.044(2) -0.0082(18) -0.005(2) -0.0169(19)
C109 0.041(2) 0.031(2) 0.051(2) -0.0200(18) -0.012(2) -0.0032(19)
C110 0.037(2) 0.041(2) 0.045(2) -0.0202(19) 0.0055(19) -0.0053(19)
C111 0.031(2) 0.033(2) 0.039(2) -0.0108(18) 0.0070(18) -0.0092(18)
C112 0.036(2) 0.027(2) 0.0305(19) -0.0120(16) 0.0019(17) -0.0036(17)
C113 0.058(3) 0.034(2) 0.047(2) -0.016(2) 0.012(2) -0.020(2)
O8 0.111(4) 0.032(3) 0.059(3) -0.003(2) -0.024(3) -0.029(3)
C11A 0.058(3) 0.034(2) 0.047(2) -0.016(2) 0.012(2) -0.020(2)
O8A 0.047(7) 0.049(6) 0.082(8) -0.031(6) -0.002(6) -0.022(5)
C114 0.060(3) 0.037(2) 0.039(2) -0.0035(18) -0.018(2) -0.006(2)
C115 0.037(2) 0.033(2) 0.037(2) -0.0094(17) 0.0033(18) -0.0102(18)
C116 0.055(3) 0.077(3) 0.066(3) -0.039(3) -0.018(2) -0.005(3)

loop_
_atom_type_symbol
_atom_type_description
_atom_type_scat_dispersion_real
_atom_type_scat_dispersion_imag
_atom_type_scat_source
C C 0.0033 0.0016 'International Tables Vol C Tables 4.2.6.8 and 6.1.1.4'
H H 0.0000 0.0000 'International Tables Vol C Tables 4.2.6.8 and 6.1.1.4'
O O 0.0106 0.0060 'International Tables Vol C Tables 4.2.6.8 and 6.1.1.4'

loop_
_geom_angle_atom_site_label_1
_geom_angle_atom_site_label_2
_geom_angle_atom_site_label_3
_geom_angle
C15 O1 C12 102.3(2)
C15 O2 C3 112.8(3)
C3 C2 C12 98.9(3)
C3 C4 C5 100.7(3)
C14 C5 C4 113.1(3)
C14 C5 C6 114.9(3)
C4 C5 C6 106.9(3)
C14 C5 C12 116.3(3)
C4 C5 C12 101.8(3)
C6 C5 C12 102.4(2)
C11 C6 C7 109.6(3)
C11 C6 C15 109.8(3)
C7 C6 C15 112.5(3)
C11 C6 C5 110.9(3)
C7 C6 C5 116.6(3)
C15 C6 C5 96.7(3)
C6 C7 C8 111.5(3)
C9 C8 C7 113.0(3)
O3 C9 C10 109.0(3)
O3 C9 C8 108.9(3)
C10 C9 C8 109.6(3)
O3 C9 C16 105.6(3)
C10 C9 C16 111.1(3)
C8 C9 C16 112.6(3)
C11 C10 C9 125.1(3)
C10 C11 C6 124.8(3)
O1 C12 C13 107.3(3)
O1 C12 C2 103.5(3)
C13 C12 C2 115.2(3)
O1 C12 C5 104.3(2)
C13 C12 C5 118.9(3)
C2 C12 C5 106.1(3)
O4 C13 C12 113.0(3)
O1 C15 O2 110.9(3)
O1 C15 C6 102.4(3)
O2 C15 C6 112.5(3)
O2 C3 C2 109.5(3)
O2 C3 C4 109.8(3)
C2 C3 C4 100.6(3)
C115 O5 C112 102.3(3)
C115 O6 C103 113.1(3)
C103 C102 C112 98.6(3)
O6 C103 C102 109.9(3)
O6 C103 C104 109.2(3)
C102 C103 C104 100.7(3)
C103 C104 C105 100.7(3)
C114 C105 C104 113.1(3)
C114 C105 C106 113.7(3)
C104 C105 C106 107.0(3)
C114 C105 C112 117.5(3)
C104 C105 C112 102.3(3)
C106 C105 C112 101.9(3)
C111 C106 C115 109.2(3)
C111 C106 C107 109.3(3)
C115 C106 C107 113.8(3)
C111 C106 C105 110.8(3)
C115 C106 C105 96.9(3)
C107 C106 C105 116.2(3)
C108 C107 C106 111.1(3)
C107 C108 C109 113.4(3)
O7 C109 C110 108.2(3)
O7 C109 C116 107.1(3)
C110 C109 C116 111.2(3)
O7 C109 C108 109.2(3)
C110 C109 C108 108.9(3)
C116 C109 C108 112.2(3)
C111 C110 C109 124.8(4)
C110 C111 C106 125.5(3)
O5 C112 C113 106.6(3)
O5 C112 C102 103.0(3)
C113 C112 C102 116.2(3)
O5 C112 C105 105.2(2)
C113 C112 C105 118.1(3)
C102 C112 C105 106.1(3)
O8 C113 C112 113.3(4)
O5 C115 O6 109.9(3)
O5 C115 C106 102.4(3)
O6 C115 C106 112.6(3)

loop_
_geom_bond_atom_site_label_1
_geom_bond_atom_site_label_2
_geom_bond_distance
O1 C15 1.420(4)
O1 C12 1.470(4)
O2 C15 1.423(4)
O2 C3 1.468(4)
O3 C9 1.452(4)
C2 C3 1.517(5)
C2 C12 1.522(5)
C4 C3 1.520(5)
C4 C5 1.547(5)
C5 C14 1.522(5)
C5 C6 1.565(4)
C5 C12 1.598(5)
C6 C11 1.506(4)
C6 C7 1.530(5)
C6 C15 1.531(5)
C7 C8 1.533(5)
C8 C9 1.502(5)
C9 C10 1.489(5)
C9 C16 1.534(5)
C10 C11 1.325(5)
C12 C13 1.509(5)
C13 O4 1.395(4)
O5 C115 1.419(4)
O5 C112 1.459(4)
O6 C115 1.430(4)
O6 C103 1.461(5)
O7 C109 1.440(4)
C102 C103 1.512(5)
C102 C112 1.528(5)
C103 C104 1.521(6)
C104 C105 1.539(5)
C105 C114 1.530(5)
C105 C106 1.561(5)
C105 C112 1.583(5)
C106 C111 1.507(5)
C106 C115 1.522(5)
C106 C107 1.539(5)
C107 C108 1.522(5)
C108 C109 1.527(5)
C109 C110 1.497(5)
C109 C116 1.518(5)
C110 C111 1.324(5)
C112 C113 1.520(5)
C113 O8 1.363(5)
